data_1528484
loop_
_publ_author_name
'Fleet, M.'
'Liu, X'

_publ_section_title
;
 High-pressure rare earth silicates: lanthanum silicate with barium
 phosphate structure, holmium silicate apatite, and lutetium disilicate
 type X
;
_journal_name_full 'Journal of Solid State Chemistry'
_journal_page_first 3275
_journal_page_last 3283
_journal_volume 178
_journal_year 2005
_chemical_formula_sum 'H2 Ho8.67 O26 Si6'
_chemical_name_systematic 'Ho8.67 (Si O4)6 (O H)2'
_space_group_IT_number 176
_symmetry_space_group_name_Hall '-P 6c'
_symmetry_space_group_name_H-M 'P 63/m'
_cell_angle_alpha 90
_cell_angle_beta 90
_cell_angle_gamma 120
_cell_formula_units_Z 1
_cell_length_a 9.3221
_cell_length_b 9.3221
_cell_length_c 6.7347
_cell_volume 506.846
_citation_journal_id_ASTM JSSCBI
_cod_data_source_file Fleet_JSSCBI_2005_734.cif
_cod_data_source_block H2Ho8.67O26Si6
_cod_original_cell_volume 506.8464
_cod_database_code 1528484

loop_
_symmetry_equiv_pos_as_xyz
x,y,z
x-y,x,z+1/2
-y,x-y,z
-x,-y,z+1/2
-x+y,-x,z
y,-x+y,z+1/2
-x,-y,-z
-x+y,-x,-z-1/2
y,-x+y,-z
x,y,-z-1/2
x-y,x,-z
-y,x-y,-z-1/2

loop_
_atom_site_label
_atom_site_type_symbol
_atom_site_fract_x
_atom_site_fract_y
_atom_site_fract_z
_atom_site_occupancy
_atom_site_U_iso_or_equiv
Si1 Si+4 0.3732 0.3998 0.25 1 0.0
O3 O-2 0.2493 0.3377 0.0628 1 0.0
O1 O-2 0.4882 0.3177 0.25 1 0.0
H1 H+1 0 0 0.05 0.5 0.0
O2 O-2 0.4738 0.5974 0.25 1 0.0
O4 O-2 0 0 0.221 0.5 0.0
Ho2 Ho+3 0.99514 0.23486 0.25 0.967 0.0
Ho1 Ho+3 0.6667 0.3333 0.00034 0.715 0.0
